data_7033811
loop_
_publ_author_name
'Karmakar, Anirban'
'Oliver, Clive L.'
'Roy, Somnath'
'\"Ohrstr\"om, Lars'

_publ_section_title
;
 The synthesis, structure, topology and catalytic application of a novel
 cubane-based copper(ii) metal-organic framework derived from a flexible
 amido tripodal acid.
;
_journal_issue 22
_journal_name_full 'Dalton transactions (Cambridge, England : 2003)'
_journal_page_first 10156
_journal_page_last 10165
_journal_paper_doi 10.1039/c4dt03087g
_journal_volume 44
_journal_year 2015
_chemical_absolute_configuration ad
_chemical_formula_moiety 'C20 H29 Cu2 N3 O13'
_chemical_formula_sum 'C20 H29 Cu2 N3 O13'
_chemical_formula_weight 646.54
_space_group_crystal_system tetragonal
_space_group_IT_number 96
_space_group_name_Hall 'P 4nw 2abw'
_space_group_name_H-M_alt 'P 43 21 2'
_symmetry_space_group_name_Hall 'P 4nw 2abw'
_symmetry_space_group_name_H-M 'P 43 21 2'
_atom_sites_solution_hydrogens mixed
_atom_sites_solution_primary direct
_audit_creation_date 2014-12-18
_audit_creation_method
;
Olex2 1.2
(compiled 2014.08.28 svn.r2986 for OlexSys, GUI svn.r4874)
;
_audit_update_record
;
2014-12-24 deposited with the CCDC.
2015-01-22 downloaded from the CCDC.
;
_cell_angle_alpha 90
_cell_angle_beta 90
_cell_angle_gamma 90
_cell_formula_units_Z 8
_cell_length_a 18.9809(12)
_cell_length_b 18.9809(12)
_cell_length_c 17.5707(12)
_cell_measurement_temperature 100(2)
_cell_volume 6330.3(7)
_computing_molecular_graphics 'Olex2 (Dolomanov et al., 2009)'
_computing_publication_material 'Olex2 (Dolomanov et al., 2009)'
_computing_structure_refinement 'XL (Sheldrick, 2008)'
_computing_structure_solution 'ShelXS (Sheldrick, 2008)'
_diffrn_ambient_temperature 100.15
_diffrn_measured_fraction_theta_full 1.000
_diffrn_measured_fraction_theta_max 0.999
_diffrn_radiation_type MoK\a
_diffrn_radiation_wavelength 0.71073
_diffrn_reflns_av_R_equivalents 0.0596
_diffrn_reflns_av_unetI/netI 0.0632
_diffrn_reflns_Laue_measured_fraction_full 1.000
_diffrn_reflns_Laue_measured_fraction_max 0.999
_diffrn_reflns_limit_h_max 23
_diffrn_reflns_limit_h_min -27
_diffrn_reflns_limit_k_max 26
_diffrn_reflns_limit_k_min -27
_diffrn_reflns_limit_l_max 25
_diffrn_reflns_limit_l_min -25
_diffrn_reflns_number 40233
_diffrn_reflns_point_group_measured_fraction_full 1.000
_diffrn_reflns_point_group_measured_fraction_max 0.997
_diffrn_reflns_theta_full 25.242
_diffrn_reflns_theta_max 30.682
_diffrn_reflns_theta_min 1.517
_exptl_absorpt_coefficient_mu 1.401
_exptl_absorpt_correction_T_max 0.7461
_exptl_absorpt_correction_T_min 0.6758
_exptl_absorpt_correction_type multi-scan
_exptl_absorpt_process_details
'SADABS-2014/2 (Bruker,2014) was used for absorption correction. wR2(int) was 0.0812 before and 0.0576 after correction. The Ratio of minimum to maximum transmission is 0.9058. The \l/2 correction factor is 0.00150.'
_exptl_crystal_colour 'clear blue'
_exptl_crystal_colour_lustre clear
_exptl_crystal_colour_primary blue
_exptl_crystal_density_diffrn 1.357
_exptl_crystal_description block
_exptl_crystal_F_000 2656
_exptl_crystal_size_max 0.264
_exptl_crystal_size_mid 0.228
_exptl_crystal_size_min 0.193
_refine_diff_density_max 2.070
_refine_diff_density_min -0.530
_refine_diff_density_rms 0.130
_refine_ls_abs_structure_details
;
 Flack x determined using 2832 quotients [(I+)-(I-)]/[(I+)+(I-)]
 (Parsons, Flack and Wagner, Acta Cryst. B69 (2013) 249-259).
;
_refine_ls_abs_structure_Flack 0.034(7)
_refine_ls_extinction_method none
_refine_ls_goodness_of_fit_ref 1.047
_refine_ls_hydrogen_treatment mixed
_refine_ls_matrix_type full
_refine_ls_number_parameters 412
_refine_ls_number_reflns 9790
_refine_ls_number_restraints 184
_refine_ls_restrained_S_all 1.046
_refine_ls_R_factor_all 0.0775
_refine_ls_R_factor_gt 0.0566
_refine_ls_shift/su_max 0.001
_refine_ls_shift/su_mean 0.000
_refine_ls_structure_factor_coef Fsqd
_refine_ls_weighting_details 'w=1/[\s^2^(Fo^2^)+(0.1093P)^2^] where P=(Fo^2^+2Fc^2^)/3'
_refine_ls_weighting_scheme calc
_refine_ls_wR_factor_gt 0.1588
_refine_ls_wR_factor_ref 0.1712
_reflns_Friedel_coverage 0.783
_reflns_Friedel_fraction_full 1.000
_reflns_Friedel_fraction_max 0.996
_reflns_number_gt 7629
_reflns_number_total 9790
_reflns_threshold_expression 'I > 2\s(I)'
_cod_data_source_file c4dt03087g2.cif
_cod_data_source_block fp432212_sq
_cod_depositor_comments 'Adding full bibliography for 7033811.cif.'
_cod_original_cell_volume 6330.3(9)
_cod_database_code 7033811
_shelxl_version_number 2014/6
_shelx_space_group_comment
;
The symmetry employed for this shelxl refinement is uniquely defined
by the following loop, which should always be used as a source of
symmetry information in preference to the above space-group names.
They are only intended as comments.
;
_shelx_estimated_absorpt_t_max 0.774
_shelx_estimated_absorpt_t_min 0.709
_olex2_refinement_description
;
1. Fixed Uiso
 At 1.2 times of:
  All C(H) groups, All N(H) groups
 At 1.5 times of:
  All C(H,H,H) groups, All O(H) groups, All O(H,H) groups
2. Restrained distances
 N1-H1
 0.87 with sigma of 0.02
 H2-N2
 0.87 with sigma of 0.02
3. Uiso/Uaniso restraints and constraints
N3 \\sim C16 \\sim C17 \\sim C18 \\sim O8 \\sim O9 \\sim N3A \\sim C16A \\sim
C17A: within 1.7A with sigma of 0.04 and sigma for terminal atoms of 0.08
O9 \\sim C18 \\sim O8 \\sim O9A \\sim C18A \\sim O8A: within 1.7A with sigma of
0.04 and sigma for terminal atoms of 0.08
4. Rigid body (RIGU) restrains
 N3, C16, C17, C18, O8, O9, N3A, C16A, C17A
 with sigma for 1-2 distances of 0.004 and sigma for 1-3 distances of 0.004
 O9, C18, O8, O9A, C18A, O8A
 with sigma for 1-2 distances of 0.004 and sigma for 1-3 distances of 0.004
5. Same fragment restrains
{N3, C16, C17, C18, O8, O9}
as
{N3A, C16A, C17A, C18A, O8A, O9A}
6. Others
 Sof(N3A)=Sof(H3A)=Sof(C16A)=Sof(H16A)=Sof(C17A)=Sof(H17D)=Sof(H17E)=Sof(H17F)=
 Sof(C18A)=Sof(O8A)=Sof(H8AA)=Sof(O9A)=1-FVAR(1)
 Sof(N3)=Sof(H3)=Sof(C16)=Sof(H16)=Sof(C17)=Sof(H17A)=Sof(H17B)=Sof(H17C)=
 Sof(C18)=Sof(O8)=Sof(H8A)=Sof(O9)=FVAR(1)
7.a Rotating group:
 OW1(HW1A,HW1B), OW2(HW2A,HW2B)
7.b Ternary CH refined with riding coordinates:
 C8(H8), C12(H12), C16(H16), C16A(H16A)
7.c Aromatic/amide H refined with riding coordinates:
 C2(H2A), C4(H4), C6(H6), N3(H3), N3A(H3A)
7.d Tetrahedral OH refined with riding coordinates:
 O8(H8A), O8A(H8AA)
7.e Idealised Me refined as rotating group:
 C0AA(H0AA,H0AB,H0AC), C1M1(H1MA,H1MB,H1MC), C1M2(H1MD,H1ME,H1MF), C13(H13A,
 H13B,H13C), C17(H17A,H17B,H17C), C17A(H17D,H17E,H17F)
;
_olex2_submission_special_instructions 'No special instructions were received'

loop_
_space_group_symop_operation_xyz
'x, y, z'
'-y+1/2, x+1/2, z+3/4'
'-x, -y, z+1/2'
'y+1/2, -x+1/2, z+1/4'
'x+1/2, -y+1/2, -z+1/4'
'-x+1/2, y+1/2, -z+3/4'
'y, x, -z'
'-y, -x, -z+1/2'

loop_
_atom_site_label
_atom_site_type_symbol
_atom_site_fract_x
_atom_site_fract_y
_atom_site_fract_z
_atom_site_U_iso_or_equiv
_atom_site_adp_type
_atom_site_occupancy
_atom_site_site_symmetry_order
_atom_site_calc_flag
_atom_site_refinement_flags_posn
_atom_site_refinement_flags_occupancy
_atom_site_disorder_assembly
_atom_site_disorder_group
Cu1 Cu 0.81033(4) 0.71617(4) 0.54680(4) 0.02155(17) Uani 1 1 d . . . .
Cu2 Cu 0.64209(4) 0.70555(4) 0.57152(4) 0.02083(17) Uani 1 1 d . . . .
OW1 O 0.8243(3) 0.6992(3) 0.6584(3) 0.0367(11) Uani 1 1 d . . . .
HW1A H 0.8443 0.6515 0.6744 0.055 Uiso 1 1 d GR . . .
HW1B H 0.7807 0.7017 0.6921 0.055 Uiso 1 1 d GR . . .
OW2 O 0.5597(3) 0.7692(3) 0.5845(3) 0.0388(11) Uani 1 1 d . . . .
HW2A H 0.5624 0.8065 0.5539 0.058 Uiso 1 1 d GR . . .
HW2B H 0.5573 0.7847 0.6324 0.058 Uiso 1 1 d GR . . .
O0AA O 0.9725(3) 0.7062(2) 0.5286(3) 0.0328(10) Uani 1 1 d . . . .
O1 O 0.9245(2) 0.56218(19) 0.6668(2) 0.0200(8) Uani 1 1 d . . . .
O1M1 O 0.7115(2) 0.6356(2) 0.5400(2) 0.0222(8) Uani 1 1 d . . . .
O1M2 O 0.7884(2) 0.7373(2) 0.4411(2) 0.0216(8) Uani 1 1 d . . . .
O2 O 0.8753(2) 0.6392(2) 0.5200(2) 0.0232(8) Uani 1 1 d . . . .
O4 O 0.9286(2) 0.2507(2) 0.5356(2) 0.0248(9) Uani 1 1 d . . . .
O5 O 0.8009(2) 0.1649(2) 0.4311(2) 0.0283(9) Uani 1 1 d . . . .
O6 O 0.8744(4) 0.0757(3) 0.4388(3) 0.065(2) Uani 1 1 d . . . .
O7 O 0.7854(4) 0.3076(3) 0.8409(3) 0.0603(19) Uani 1 1 d . . . .
N1 N 0.9492(2) 0.5195(2) 0.5497(3) 0.0183(8) Uani 1 1 d D . . .
H1 H 0.955(4) 0.485(3) 0.516(3) 0.022 Uiso 1 1 d DR . . .
N2 N 0.8285(3) 0.2029(3) 0.5816(3) 0.0249(10) Uani 1 1 d D . . .
H2 H 0.807(3) 0.200(4) 0.626(2) 0.030 Uiso 1 1 d DR . . .
C0AA C 1.0270(4) 0.5732(3) 0.4542(4) 0.0289(13) Uani 1 1 d . . . .
H0AA H 1.0592 0.5330 0.4583 0.043 Uiso 1 1 calc GR . . .
H0AB H 1.0539 0.6158 0.4424 0.043 Uiso 1 1 calc GR . . .
H0AC H 0.9928 0.5643 0.4136 0.043 Uiso 1 1 calc GR . . .
C1 C 0.8848(3) 0.4449(3) 0.6399(3) 0.0185(10) Uani 1 1 d . . . .
C1M1 C 0.7254(4) 0.5719(4) 0.5811(4) 0.0302(13) Uani 1 1 d . . . .
H1MA H 0.7735 0.5560 0.5702 0.045 Uiso 1 1 calc GR . . .
H1MB H 0.6919 0.5354 0.5653 0.045 Uiso 1 1 calc GR . . .
H1MC H 0.7203 0.5806 0.6358 0.045 Uiso 1 1 calc GR . . .
C1M2 C 0.8405(3) 0.7367(4) 0.3826(3) 0.0296(14) Uani 1 1 d . . . .
H1MD H 0.8732 0.7760 0.3903 0.044 Uiso 1 1 calc GR . . .
H1ME H 0.8175 0.7416 0.3329 0.044 Uiso 1 1 calc GR . . .
H1MF H 0.8665 0.6921 0.3843 0.044 Uiso 1 1 calc GR . . .
C2 C 0.8896(3) 0.3848(3) 0.5948(3) 0.0183(10) Uani 1 1 d . . . .
H2A H 0.9120 0.3872 0.5466 0.022 Uiso 1 1 calc R . . .
C3 C 0.8618(3) 0.3211(3) 0.6203(3) 0.0191(10) Uani 1 1 d . . . .
C4 C 0.8291(4) 0.3180(3) 0.6908(3) 0.0266(12) Uani 1 1 d . . . .
H4 H 0.8099 0.2747 0.7083 0.032 Uiso 1 1 calc R . . .
C5 C 0.8243(4) 0.3779(3) 0.7361(3) 0.0308(14) Uani 1 1 d . . . .
C6 C 0.8526(4) 0.4406(3) 0.7109(3) 0.0279(13) Uani 1 1 d . . . .
H6 H 0.8501 0.4812 0.7423 0.033 Uiso 1 1 calc R . . .
C7 C 0.9201(3) 0.5131(3) 0.6187(3) 0.0177(10) Uani 1 1 d . . . .
C8 C 0.9880(3) 0.5831(3) 0.5299(3) 0.0190(10) Uani 1 1 d . . . .
H8 H 1.0242 0.5909 0.5703 0.023 Uiso 1 1 calc R . . .
C1AA C 0.9413(3) 0.6490(3) 0.5268(3) 0.0181(10) Uani 1 1 d . . . .
C11 C 0.8746(3) 0.2556(3) 0.5743(3) 0.0190(10) Uani 1 1 d . . . .
C12 C 0.8447(4) 0.1320(3) 0.5536(3) 0.0301(14) Uani 1 1 d . . . .
H12 H 0.8937 0.1194 0.5698 0.036 Uiso 1 1 calc R . . .
C13 C 0.7935(7) 0.0796(5) 0.5893(5) 0.068(3) Uani 1 1 d . . . .
H13A H 0.7927 0.0862 0.6446 0.102 Uiso 1 1 calc GR . . .
H13B H 0.8086 0.0315 0.5775 0.102 Uiso 1 1 calc GR . . .
H13C H 0.7461 0.0875 0.5687 0.102 Uiso 1 1 calc GR . . .
C14 C 0.8396(4) 0.1248(3) 0.4677(4) 0.0348(15) Uani 1 1 d . . . .
C15 C 0.7937(5) 0.3675(3) 0.8145(4) 0.045(2) Uani 1 1 d . . . .
N3 N 0.7896(13) 0.424(2) 0.8597(13) 0.020(5) Uani 0.261(11) 1 d . P A 1
H3 H 0.8045 0.4659 0.8452 0.024 Uiso 0.261(11) 1 calc R P A 1
C16 C 0.7588(13) 0.4118(15) 0.9346(14) 0.030(5) Uani 0.261(11) 1 d . P A 1
H16 H 0.7921 0.3891 0.9712 0.036 Uiso 0.261(11) 1 calc R P A 1
C17 C 0.725(2) 0.4854(16) 0.9664(17) 0.046(7) Uani 0.261(11) 1 d . P A 1
H17A H 0.7130 0.5160 0.9234 0.069 Uiso 0.261(11) 1 calc GR P A 1
H17B H 0.7596 0.5092 0.9990 0.069 Uiso 0.261(11) 1 calc GR P A 1
H17C H 0.6825 0.4751 0.9959 0.069 Uiso 0.261(11) 1 calc GR P A 1
C18 C 0.6873(12) 0.3731(14) 0.9285(12) 0.037(5) Uani 0.261(11) 1 d . P A 1
O8 O 0.6421(11) 0.4037(18) 0.8770(14) 0.068(9) Uani 0.261(11) 1 d . P A 1
H8A H 0.6272 0.3729 0.8467 0.101 Uiso 0.261(11) 1 calc R P A 1
O9 O 0.6681(11) 0.3309(13) 0.9769(11) 0.054(7) Uani 0.261(11) 1 d . P A 1
N3A N 0.7662(9) 0.4253(9) 0.8496(7) 0.062(5) Uani 0.739(11) 1 d . P A 2
H3A H 0.7716 0.4668 0.8280 0.074 Uiso 0.739(11) 1 calc R P A 2
C16A C 0.7281(10) 0.4212(8) 0.9214(7) 0.073(5) Uani 0.739(11) 1 d . P A 2
H16A H 0.7310 0.3719 0.9412 0.087 Uiso 0.739(11) 1 calc R P A 2
C17A C 0.7646(8) 0.4737(6) 0.9818(6) 0.050(3) Uani 0.739(11) 1 d . P A 2
H17D H 0.8022 0.4486 1.0088 0.074 Uiso 0.739(11) 1 calc GR P A 2
H17E H 0.7293 0.4900 1.0184 0.074 Uiso 0.739(11) 1 calc GR P A 2
H17F H 0.7846 0.5142 0.9548 0.074 Uiso 0.739(11) 1 calc GR P A 2
C18A C 0.6517(13) 0.4439(17) 0.9199(15) 0.154(10) Uani 0.739(11) 1 d . P A 2
O8A O 0.6295(11) 0.4622(15) 0.8463(13) 0.237(12) Uani 0.739(11) 1 d . P A 2
H8AA H 0.6242 0.4255 0.8202 0.356 Uiso 0.739(11) 1 calc R P A 2
O9A O 0.6141(13) 0.4344(13) 0.9753(12) 0.207(11) Uani 0.739(11) 1 d . P A 2

loop_
_atom_site_aniso_label
_atom_site_aniso_U_11
_atom_site_aniso_U_22
_atom_site_aniso_U_33
_atom_site_aniso_U_23
_atom_site_aniso_U_13
_atom_site_aniso_U_12
Cu1 0.0176(3) 0.0282(4) 0.0188(3) 0.0024(3) -0.0013(2) 0.0057(3)
Cu2 0.0180(3) 0.0256(4) 0.0189(3) -0.0003(3) 0.0006(2) 0.0039(3)
OW1 0.032(2) 0.047(3) 0.031(2) 0.005(2) -0.0012(19) 0.004(2)
OW2 0.036(3) 0.046(3) 0.035(2) 0.001(2) 0.002(2) 0.012(2)
O0AA 0.039(3) 0.0150(19) 0.045(3) 0.0057(19) -0.013(2) -0.0036(19)
O1 0.026(2) 0.0144(17) 0.0194(17) -0.0027(14) -0.0059(15) 0.0002(15)
O1M1 0.025(2) 0.0216(19) 0.0194(16) 0.0045(14) 0.0016(15) 0.0044(16)
O1M2 0.0174(18) 0.027(2) 0.0206(17) 0.0030(15) -0.0003(14) 0.0032(15)
O2 0.0197(19) 0.025(2) 0.0246(19) 0.0020(16) 0.0005(15) 0.0056(16)
O4 0.023(2) 0.023(2) 0.029(2) -0.0003(17) 0.0074(17) -0.0016(17)
O5 0.040(3) 0.023(2) 0.0212(18) 0.0026(16) 0.0022(18) -0.0091(18)
O6 0.114(6) 0.045(3) 0.036(3) -0.012(3) -0.006(3) 0.040(4)
O7 0.129(6) 0.024(2) 0.029(2) 0.0075(19) 0.020(3) -0.013(3)
N1 0.020(2) 0.016(2) 0.018(2) -0.0006(16) -0.0013(17) -0.0007(17)
N2 0.033(3) 0.020(2) 0.022(2) -0.0047(19) 0.0014(19) -0.008(2)
C0AA 0.031(3) 0.020(3) 0.035(3) -0.007(2) 0.016(3) -0.006(2)
C1 0.021(3) 0.019(2) 0.016(2) -0.0015(18) -0.0032(19) 0.001(2)
C1M1 0.028(3) 0.031(3) 0.031(3) 0.003(3) 0.000(2) 0.007(3)
C1M2 0.030(3) 0.038(4) 0.021(3) 0.004(2) 0.010(2) 0.001(3)
C2 0.015(2) 0.018(2) 0.021(2) -0.0020(19) -0.0013(19) -0.0018(19)
C3 0.023(3) 0.014(2) 0.021(2) -0.0002(18) -0.002(2) -0.003(2)
C4 0.040(3) 0.016(3) 0.023(3) 0.003(2) 0.008(2) -0.002(2)
C5 0.056(4) 0.020(3) 0.016(2) 0.003(2) 0.008(3) 0.002(3)
C6 0.048(4) 0.019(3) 0.016(2) -0.001(2) 0.001(3) 0.000(3)
C7 0.023(3) 0.013(2) 0.016(2) 0.0011(18) -0.0013(19) 0.0008(19)
C8 0.017(2) 0.016(2) 0.024(3) -0.0010(19) 0.0013(19) -0.001(2)
C1AA 0.020(3) 0.017(2) 0.017(2) 0.0011(18) -0.0033(18) 0.001(2)
C11 0.022(3) 0.015(2) 0.020(2) 0.001(2) -0.001(2) 0.0013(19)
C12 0.051(4) 0.015(3) 0.025(3) 0.003(2) 0.001(3) -0.007(2)
C13 0.129(10) 0.036(4) 0.040(4) 0.008(3) 0.003(5) -0.047(5)
C14 0.053(4) 0.023(3) 0.027(3) -0.006(2) 0.005(3) -0.005(3)
C15 0.090(6) 0.020(3) 0.025(3) 0.001(2) 0.020(4) -0.015(4)
N3 0.023(9) 0.030(11) 0.007(7) 0.001(6) 0.004(6) -0.011(8)
C16 0.028(8) 0.053(11) 0.009(7) 0.005(7) 0.007(6) 0.003(7)
C17 0.053(16) 0.060(12) 0.025(12) -0.008(9) 0.013(11) 0.005(10)
C18 0.031(8) 0.058(11) 0.021(8) 0.019(7) 0.003(6) -0.001(7)
O8 0.024(8) 0.13(2) 0.051(12) 0.066(14) 0.001(8) -0.004(10)
O9 0.041(10) 0.082(14) 0.037(10) 0.041(10) -0.008(8) -0.017(9)
N3A 0.122(13) 0.027(5) 0.036(6) -0.003(5) 0.037(7) -0.026(9)
C16A 0.127(12) 0.052(7) 0.039(6) -0.005(5) 0.043(7) -0.016(9)
C17A 0.085(9) 0.034(5) 0.029(5) 0.000(4) 0.028(5) 0.002(6)
C18A 0.131(16) 0.17(2) 0.158(15) 0.082(15) 0.079(13) -0.005(16)
O8A 0.205(19) 0.32(3) 0.186(15) 0.147(16) 0.073(14) -0.05(2)
O9A 0.22(2) 0.22(2) 0.174(15) 0.083(15) 0.128(14) 0.007(17)

loop_
_atom_type_symbol
_atom_type_description
_atom_type_scat_dispersion_real
_atom_type_scat_dispersion_imag
_atom_type_scat_source
C C 0.0033 0.0016 'International Tables Vol C Tables 4.2.6.8 and 6.1.1.4'
H H 0.0000 0.0000 'International Tables Vol C Tables 4.2.6.8 and 6.1.1.4'
Cu Cu 0.3201 1.2651 'International Tables Vol C Tables 4.2.6.8 and 6.1.1.4'
N N 0.0061 0.0033 'International Tables Vol C Tables 4.2.6.8 and 6.1.1.4'
O O 0.0106 0.0060 'International Tables Vol C Tables 4.2.6.8 and 6.1.1.4'

loop_
_geom_angle_atom_site_label_1
_geom_angle_atom_site_label_2
_geom_angle_atom_site_label_3
_geom_angle
_geom_angle_site_symmetry_1
_geom_angle_site_symmetry_3
OW1 Cu1 Cu1 134.97(16) . 7_556
OW1 Cu1 O1M1 92.81(17) . .
O1M1 Cu1 Cu1 83.60(9) . 7_556
O1M2 Cu1 Cu1 39.27(11) 7_556 7_556
O1M2 Cu1 Cu1 39.66(12) . 7_556
O1M2 Cu1 OW1 95.71(19) 7_556 .
O1M2 Cu1 OW1 174.44(19) . .
O1M2 Cu1 O1M1 84.22(15) 7_556 .
O1M2 Cu1 O1M1 85.26(15) . .
O1M2 Cu1 O1M2 78.92(17) . 7_556
O1M2 Cu1 O2 93.36(17) . .
O1M2 Cu1 O2 170.85(17) 7_556 .
O2 Cu1 Cu1 132.88(13) . 7_556
O2 Cu1 OW1 91.86(19) . .
O2 Cu1 O1M1 90.30(15) . .
OW2 Cu2 Cu2 130.39(15) . 7_556
OW2 Cu2 O1M2 101.80(19) . 7_556
O1M1 Cu2 Cu2 39.00(11) 7_556 7_556
O1M1 Cu2 Cu2 39.39(11) . 7_556
O1M1 Cu2 OW2 167.64(19) . .
O1M1 Cu2 OW2 91.74(19) 7_556 .
O1M1 Cu2 O1M1 78.39(18) 7_556 .
O1M1 Cu2 O1M2 84.95(16) . 7_556
O1M1 Cu2 O1M2 85.31(15) 7_556 7_556
O1M1 Cu2 O5 170.94(17) 7_556 4_565
O1M1 Cu2 O5 94.92(17) . 4_565
O1M2 Cu2 Cu2 83.39(9) 7_556 7_556
O5 Cu2 Cu2 133.96(13) 4_565 7_556
O5 Cu2 OW2 95.6(2) 4_565 .
O5 Cu2 O1M2 88.05(16) 4_565 7_556
Cu1 OW1 HW1A 117.4 . .
Cu1 OW1 HW1B 117.0 . .
HW1A OW1 HW1B 100.5 . .
Cu2 OW2 HW2A 111.6 . .
Cu2 OW2 HW2B 110.5 . .
HW2A OW2 HW2B 108.0 . .
Cu2 O1M1 Cu1 94.51(16) . .
Cu2 O1M1 Cu1 93.05(15) 7_556 .
Cu2 O1M1 Cu2 101.61(18) 7_556 .
C1M1 O1M1 Cu1 111.4(4) . .
C1M1 O1M1 Cu2 123.8(4) . .
C1M1 O1M1 Cu2 124.4(4) . 7_556
Cu1 O1M2 Cu1 101.07(17) . 7_556
Cu1 O1M2 Cu2 94.84(16) 7_556 7_556
Cu1 O1M2 Cu2 94.20(16) . 7_556
C1M2 O1M2 Cu1 122.5(4) . .
C1M2 O1M2 Cu1 124.6(4) . 7_556
C1M2 O1M2 Cu2 112.4(4) . 7_556
C1AA O2 Cu1 119.1(4) . .
C14 O5 Cu2 114.1(4) . 2_644
C7 N1 H1 126(4) . .
C7 N1 C8 120.1(5) . .
C8 N1 H1 113(4) . .
C11 N2 H2 116(5) . .
C11 N2 C12 121.2(5) . .
C12 N2 H2 110(5) . .
H0AA C0AA H0AB 109.5 . .
H0AA C0AA H0AC 109.5 . .
H0AB C0AA H0AC 109.5 . .
C8 C0AA H0AA 109.5 . .
C8 C0AA H0AB 109.5 . .
C8 C0AA H0AC 109.5 . .
C2 C1 C7 122.4(5) . .
C6 C1 C2 119.3(5) . .
C6 C1 C7 117.9(5) . .
O1M1 C1M1 H1MA 109.5 . .
O1M1 C1M1 H1MB 109.5 . .
O1M1 C1M1 H1MC 109.5 . .
H1MA C1M1 H1MB 109.5 . .
H1MA C1M1 H1MC 109.5 . .
H1MB C1M1 H1MC 109.5 . .
O1M2 C1M2 H1MD 109.5 . .
O1M2 C1M2 H1ME 109.5 . .
O1M2 C1M2 H1MF 109.5 . .
H1MD C1M2 H1ME 109.5 . .
H1MD C1M2 H1MF 109.5 . .
H1ME C1M2 H1MF 109.5 . .
C1 C2 H2A 119.9 . .
C3 C2 C1 120.3(5) . .
C3 C2 H2A 119.9 . .
C2 C3 C4 119.6(5) . .
C2 C3 C11 118.9(5) . .
C4 C3 C11 121.2(5) . .
C3 C4 H4 119.8 . .
C3 C4 C5 120.4(5) . .
C5 C4 H4 119.8 . .
C4 C5 C15 116.2(5) . .
C6 C5 C4 119.7(5) . .
C6 C5 C15 123.9(6) . .
C1 C6 H6 119.7 . .
C5 C6 C1 120.7(5) . .
C5 C6 H6 119.7 . .
O1 C7 N1 120.8(5) . .
O1 C7 C1 120.0(5) . .
N1 C7 C1 119.1(5) . .
N1 C8 C0AA 110.5(5) . .
N1 C8 H8 107.6 . .
N1 C8 C1AA 113.1(4) . .
C0AA C8 H8 107.6 . .
C0AA C8 C1AA 110.4(5) . .
C1AA C8 H8 107.6 . .
O0AA C1AA O2 127.0(5) . .
O0AA C1AA C8 116.0(5) . .
O2 C1AA C8 117.0(5) . .
O4 C11 N2 122.7(5) . .
O4 C11 C3 119.6(5) . .
N2 C11 C3 117.6(5) . .
N2 C12 H12 108.6 . .
N2 C12 C13 109.1(6) . .
N2 C12 C14 113.7(5) . .
C13 C12 H12 108.6 . .
C14 C12 H12 108.6 . .
C14 C12 C13 108.0(6) . .
C12 C13 H13A 109.5 . .
C12 C13 H13B 109.5 . .
C12 C13 H13C 109.5 . .
H13A C13 H13B 109.5 . .
H13A C13 H13C 109.5 . .
H13B C13 H13C 109.5 . .
O5 C14 C12 120.0(6) . .
O6 C14 O5 124.1(6) . .
O6 C14 C12 115.9(7) . .
O7 C15 C5 120.8(6) . .
O7 C15 N3 120.5(15) . .
O7 C15 N3A 121.4(8) . .
N3 C15 C5 117.3(14) . .
N3A C15 C5 117.1(8) . .
C15 N3 H3 122.3 . .
C15 N3 C16 115(3) . .
C16 N3 H3 122.3 . .
N3 C16 H16 113.3 . .
N3 C16 C17 109(2) . .
C17 C16 H16 113.3 . .
C18 C16 N3 111(2) . .
C18 C16 H16 113.3 . .
C18 C16 C17 94.9(19) . .
C16 C17 H17A 109.5 . .
C16 C17 H17B 109.5 . .
C16 C17 H17C 109.5 . .
H17A C17 H17B 109.5 . .
H17A C17 H17C 109.5 . .
H17B C17 H17C 109.5 . .
O8 C18 C16 113(2) . .
O9 C18 C16 122(2) . .
O9 C18 O8 123(2) . .
C18 O8 H8A 109.5 . .
C15 N3A H3A 118.7 . .
C15 N3A C16A 122.6(13) . .
C16A N3A H3A 118.7 . .
N3A C16A H16A 108.9 . .
N3A C16A C17A 108.9(11) . .
C17A C16A H16A 108.9 . .
C18A C16A N3A 116.4(16) . .
C18A C16A H16A 108.9 . .
C18A C16A C17A 104.4(16) . .
C16A C17A H17D 109.5 . .
C16A C17A H17E 109.5 . .
C16A C17A H17F 109.5 . .
H17D C17A H17E 109.5 . .
H17D C17A H17F 109.5 . .
H17E C17A H17F 109.5 . .
O8A C18A C16A 112.0(18) . .
O9A C18A C16A 120(2) . .
O9A C18A O8A 127(2) . .
C18A O8A H8AA 109.5 . .

loop_
_geom_bond_atom_site_label_1
_geom_bond_atom_site_label_2
_geom_bond_distance
_geom_bond_site_symmetry_2
Cu1 Cu1 3.0155(13) 7_556
Cu1 OW1 2.004(5) .
Cu1 O1M1 2.424(4) .
Cu1 O1M2 1.945(4) .
Cu1 O1M2 1.961(4) 7_556
Cu1 O2 1.969(4) .
Cu2 Cu2 3.0362(13) 7_556
Cu2 OW2 1.989(5) .
Cu2 O1M1 1.951(4) .
Cu2 O1M1 1.967(4) 7_556
Cu2 O1M2 2.405(4) 7_556
Cu2 O5 1.977(4) 4_565
OW1 HW1A 1.0225 .
OW1 HW1B 1.0196 .
OW2 HW2A 0.8916 .
OW2 HW2B 0.8933 .
O0AA C1AA 1.236(7) .
O1 C7 1.261(6) .
O1M1 Cu2 1.967(4) 7_556
O1M1 C1M1 1.432(7) .
O1M2 Cu1 1.961(4) 7_556
O1M2 Cu2 2.405(4) 7_556
O1M2 C1M2 1.427(7) .
O2 C1AA 1.272(7) .
O4 C11 1.234(7) .
O5 Cu2 1.977(4) 2_644
O5 C14 1.238(9) .
O6 C14 1.251(9) .
O7 C15 1.237(8) .
N1 H1 0.89(3) .
N1 C7 1.338(7) .
N1 C8 1.455(7) .
N2 H2 0.88(3) .
N2 C11 1.335(7) .
N2 C12 1.464(8) .
C0AA H0AA 0.9800 .
C0AA H0AB 0.9800 .
C0AA H0AC 0.9800 .
C0AA C8 1.533(8) .
C1 C2 1.391(7) .
C1 C6 1.393(8) .
C1 C7 1.504(7) .
C1M1 H1MA 0.9800 .
C1M1 H1MB 0.9800 .
C1M1 H1MC 0.9800 .
C1M2 H1MD 0.9800 .
C1M2 H1ME 0.9800 .
C1M2 H1MF 0.9800 .
C2 H2A 0.9500 .
C2 C3 1.393(7) .
C3 C4 1.386(8) .
C3 C11 1.504(7) .
C4 H4 0.9500 .
C4 C5 1.391(8) .
C5 C6 1.378(9) .
C5 C15 1.507(8) .
C6 H6 0.9500 .
C8 H8 1.0000 .
C8 C1AA 1.533(7) .
C12 H12 1.0000 .
C12 C13 1.527(10) .
C12 C14 1.519(8) .
C13 H13A 0.9800 .
C13 H13B 0.9800 .
C13 H13C 0.9800 .
C15 N3 1.34(4) .
C15 N3A 1.363(18) .
N3 H3 0.8800 .
N3 C16 1.46(2) .
C16 H16 1.0000 .
C16 C17 1.64(2) .
C16 C18 1.55(3) .
C17 H17A 0.9800 .
C17 H17B 0.9800 .
C17 H17C 0.9800 .
C18 O8 1.38(3) .
C18 O9 1.22(2) .
O8 H8A 0.8400 .
N3A H3A 0.8800 .
N3A C16A 1.456(13) .
C16A H16A 1.0000 .
C16A C17A 1.612(17) .
C16A C18A 1.51(3) .
C17A H17D 0.9800 .
C17A H17E 0.9800 .
C17A H17F 0.9800 .
C18A O8A 1.40(3) .
C18A O9A 1.22(2) .
O8A H8AA 0.8400 .

loop_
_geom_torsion_atom_site_label_1
_geom_torsion_atom_site_label_2
_geom_torsion_atom_site_label_3
_geom_torsion_atom_site_label_4
_geom_torsion
_geom_torsion_site_symmetry_1
Cu1 O2 C1AA O0AA -21.3(8) .
Cu1 O2 C1AA C8 161.3(4) .
Cu2 O5 C14 O6 2.9(10) 2_644
Cu2 O5 C14 C12 -174.7(5) 2_644
O7 C15 N3 C16 -14(3) .
O7 C15 N3A C16A 3(2) .
N1 C8 C1AA O0AA 163.2(5) .
N1 C8 C1AA O2 -19.2(7) .
N2 C12 C14 O5 -25.5(10) .
N2 C12 C14 O6 156.7(7) .
C0AA C8 C1AA O0AA -72.5(6) .
C0AA C8 C1AA O2 105.2(6) .
C1 C2 C3 C4 0.1(8) .
C1 C2 C3 C11 -173.5(5) .
C2 C1 C6 C5 -1.4(10) .
C2 C1 C7 O1 -167.9(5) .
C2 C1 C7 N1 9.2(8) .
C2 C3 C4 C5 -0.2(9) .
C2 C3 C11 O4 29.0(8) .
C2 C3 C11 N2 -155.5(5) .
C3 C4 C5 C6 -0.4(11) .
C3 C4 C5 C15 -174.7(7) .
C4 C3 C11 O4 -144.4(6) .
C4 C3 C11 N2 31.1(8) .
C4 C5 C6 C1 1.2(11) .
C4 C5 C15 O7 12.3(13) .
C4 C5 C15 N3 178.9(15) .
C4 C5 C15 N3A -158.1(11) .
C5 C15 N3 C16 179.2(16) .
C5 C15 N3A C16A 173.0(13) .
C6 C1 C2 C3 0.7(8) .
C6 C1 C7 O1 5.4(8) .
C6 C1 C7 N1 -177.5(5) .
C6 C5 C15 O7 -161.7(9) .
C6 C5 C15 N3 4.9(18) .
C6 C5 C15 N3A 27.9(15) .
C7 N1 C8 C0AA 170.0(5) .
C7 N1 C8 C1AA -65.7(6) .
C7 C1 C2 C3 173.8(5) .
C7 C1 C6 C5 -174.8(6) .
C8 N1 C7 O1 1.5(8) .
C8 N1 C7 C1 -175.6(5) .
C11 N2 C12 C13 163.8(6) .
C11 N2 C12 C14 -75.6(8) .
C11 C3 C4 C5 173.2(6) .
C12 N2 C11 O4 9.8(9) .
C12 N2 C11 C3 -165.6(5) .
C13 C12 C14 O5 95.7(9) .
C13 C12 C14 O6 -82.1(10) .
C15 C5 C6 C1 175.0(7) .
C15 N3 C16 C17 -155(2) .
C15 N3 C16 C18 -51(3) .
C15 N3A C16A C17A 124.8(17) .
C15 N3A C16A C18A -118(2) .
N3 C16 C18 O8 -50(3) .
N3 C16 C18 O9 146(3) .
C17 C16 C18 O8 63(3) .
C17 C16 C18 O9 -101(3) .
N3A C16A C18A O8A 3(3) .
N3A C16A C18A O9A 171(3) .
C17A C16A C18A O8A 123(2) .
C17A C16A C18A O9A -68(3) .
